data_1533968
loop_
_publ_author_name
'Kato, M.'
'Itabashi, K.'
'Tsutsumi, K.'
'Matsumoto, A.'

_publ_section_title
;
 Characteristics of MOR-framework zeolites synthesized in
 fluoride-containing media and related ordered distribution of Al atoms in
 the framework
;
_journal_name_full 'J. Phys. Chem. B'
_journal_page_first 1788
_journal_page_last 1797
_journal_volume 107
_journal_year 2003
_chemical_formula_sum 'Al5.55 H64 Na5.33 O128 Si42.45'
_chemical_name_systematic 'Na5.33 (Al5.55 Si42.45 O96) (H2 O)32'
_space_group_IT_number 63
_symmetry_space_group_name_Hall '-C 2c 2'
_symmetry_space_group_name_H-M 'C m c m'
_cell_angle_alpha 90
_cell_angle_beta 90
_cell_angle_gamma 90
_cell_formula_units_Z 1
_cell_length_a 18.108
_cell_length_b 20.428
_cell_length_c 7.504
_cell_volume 2775.806
_citation_journal_id_ASTM JPCBFK
_cod_data_source_file Kato_JPCBFK_2003_445.cif
_cod_data_source_block H64Al5.55Na5.33O128Si42.45
_cod_original_formula_sum 'H64 Al5.55 Na5.33 O128 Si42.45'
_cod_database_code 1533968

loop_
_symmetry_equiv_pos_as_xyz
x,y,z
-x,-y,z+1/2
x,-y,-z
-x,y,-z+1/2
-x,-y,-z
x,y,-z-1/2
-x,y,z
x,-y,z-1/2
x+1/2,y+1/2,z
-x+1/2,-y+1/2,z+1/2
x+1/2,-y+1/2,-z
-x+1/2,y+1/2,-z+1/2
-x+1/2,-y+1/2,-z
x+1/2,y+1/2,-z-1/2
-x+1/2,y+1/2,z
x+1/2,-y+1/2,z-1/2

loop_
_atom_site_label
_atom_site_type_symbol
_atom_site_fract_x
_atom_site_fract_y
_atom_site_fract_z
_atom_site_occupancy
_atom_site_U_iso_or_equiv
Si4 Si+4 0.0934 0.2249 0.25 0.655 0.0
O10 O-2 0 0.203 0.25 1 0.0
O6 O-2 0.15 0.42 0.75 1 0.0
O9 O-2 0 0.407 0.25 1 0.0
Al2 Al+3 0.195 0.189 0.539 0.102 0.0
Si3 Si+4 0.0836 0.3818 0.25 1 0.0
Na1 Na+1 0.5 0 0.5 0.6663 0.0
O7 O-2 0.235 0.5 0.5 1 0.0
O12 O-2 0.424 0.229 0.25 1 0.0
O11 O-2 0.5 0.113 0.25 1 0.0
Si2 Si+4 0.195 0.189 0.539 0.898 0.0
O1 O-2 0.118 0.41 0.439 1 0.0
O2 O-2 0.126 0.199 0.441 1 0.0
O13 O-2 0.5 0.295 0.25 1 0.0
Al1 Al+3 0.195 0.426 0.535 0.069 0.0
O14 O-2 0.5 0.399 0.483 1 0.0
O4 O-2 0.085 0.308 0.25 1 0.0
O15 O-2 0.386 0.493 0.25 1 0.0
O3 O-2 0.271 0.371 0.509 1 0.0
Al3 Al+3 0.0934 0.2249 0.25 0.345 0.0
O5 O-2 0.178 0.187 0.75 1 0.0
Si1 Si+4 0.195 0.426 0.535 0.931 0.0
O8 O-2 0.25 0.25 0.5 1 0.0
Na2 Na+1 0 0.434 0.75 0.6663 0.0
